data_4504435
loop_
_publ_author_name
'Garc\'ia-Ter\'an, Juan P.'
'Castillo, Oscar'
'Luque, Antonio'
'Garc\'ia-Couceiro, Urko'
'Beobide, Garikoitz'
'Rom\'an, Pascual'

_publ_contact_author
;
 Oscar Castillo. Departamento de Quimica Inorganica. Facultad de Ciencia
 y Tecnologia. Universidad del Pais Vasco,  Apdo. 644, E-48080 
 Bilbao, Spain
;
_publ_section_title
;
 Molecular Recognition of Protonated Cytosine Ribbons by Metal--Oxalato
 Frameworks
;
_journal_issue 12
_journal_name_full 'Crystal Growth &amp; Design'
_journal_page_first 2594
_journal_paper_doi 10.1021/cg0705916
_journal_volume 7
_journal_year 2007
_chemical_compound_source 'synthesis as described'
_chemical_formula_moiety 'C4 H4 Cu O10, 2 (C4 H6 N3 O)'
_chemical_formula_structural 'C4 H4 Cu O10, 2 (C4 H6 N3 O)'
_chemical_formula_sum 'C12 H16 Cu N6 O12'
_chemical_formula_weight 499.85
_chemical_name_systematic
;
cytosinium diaquabis(oxalato)cuprate(II)
;
_space_group_IT_number 14
_symmetry_cell_setting monoclinic
_symmetry_Int_Tables_number 14
_symmetry_space_group_name_Hall '-P 2ybc'
_symmetry_space_group_name_H-M 'P 1 21/c 1'
_atom_sites_solution_hydrogens difmap
_atom_sites_solution_primary direct
_atom_sites_solution_secondary difmap
_audit_creation_method SHELXL
_cell_angle_alpha 90.00
_cell_angle_beta 107.70(2)
_cell_angle_gamma 90.00
_cell_formula_units_Z 2
_cell_length_a 9.550(1)
_cell_length_b 6.967(1)
_cell_length_c 13.767(3)
_cell_measurement_reflns_used 4994
_cell_measurement_temperature 293(2)
_cell_measurement_theta_max 30.07
_cell_measurement_theta_min 3.68
_cell_volume 872.6(3)
_computing_cell_refinement 'CrysAlis CCD (Oxford Diffraction, 2003)'
_computing_data_collection 'CrysAlis CCD (Oxford Diffraction, 2003)'
_computing_data_reduction 'CrysAlis RED (Oxford Diffraction, 2003)'
_computing_molecular_graphics 'Ortep-3 (Farrugia, 1997)'
_computing_publication_material 'WinGX (Farrugia, 1999)'
_computing_structure_refinement 'SHELXL-97 (Sheldrick, 1997)'
_computing_structure_solution 'Sir92 (Altamore et al., 1993)'
_diffrn_ambient_temperature 293(2)
_diffrn_measured_fraction_theta_full 0.997
_diffrn_measured_fraction_theta_max 0.997
_diffrn_measurement_device_type Xcalibur
_diffrn_measurement_method \w
_diffrn_radiation_monochromator graphite
_diffrn_radiation_source 'fine-focus sealed tube'
_diffrn_radiation_type MoK\a
_diffrn_radiation_wavelength 0.71073
_diffrn_reflns_av_R_equivalents 0.0570
_diffrn_reflns_av_sigmaI/netI 0.0677
_diffrn_reflns_limit_h_max 12
_diffrn_reflns_limit_h_min -13
_diffrn_reflns_limit_k_max 9
_diffrn_reflns_limit_k_min -5
_diffrn_reflns_limit_l_max 19
_diffrn_reflns_limit_l_min -16
_diffrn_reflns_number 4994
_diffrn_reflns_theta_full 30.07
_diffrn_reflns_theta_max 30.07
_diffrn_reflns_theta_min 3.68
_diffrn_standards_decay_% 0
_diffrn_standards_interval_count 0
_diffrn_standards_interval_time 0
_diffrn_standards_number 0
_exptl_absorpt_coefficient_mu 1.337
_exptl_absorpt_correction_T_max 0.927
_exptl_absorpt_correction_T_min 0.772
_exptl_absorpt_correction_type numerical
_exptl_absorpt_process_details
;
CrysAlis RED, Oxford Diffraction Ltd.,
Version 1.170.32 (release 06.06.2003 CrysAlis170 VC++)
(compiled Jun  6 2003,13:53:32)
Analytical numeric absorption correction using a multifaceted crystal
model based on expressions derived by R.C. Clark & J.S. Reid.
;
_exptl_crystal_colour 'light blue'
_exptl_crystal_density_diffrn 1.902
_exptl_crystal_density_meas 1.89(1)
_exptl_crystal_density_method flotation
_exptl_crystal_description prismatic
_exptl_crystal_F_000 510
_exptl_crystal_size_max 0.18
_exptl_crystal_size_mid 0.10
_exptl_crystal_size_min 0.06
_refine_diff_density_max 0.558
_refine_diff_density_min -0.612
_refine_diff_density_rms 0.091
_refine_ls_extinction_method none
_refine_ls_goodness_of_fit_ref 0.904
_refine_ls_hydrogen_treatment constr
_refine_ls_matrix_type full
_refine_ls_number_parameters 142
_refine_ls_number_reflns 2552
_refine_ls_number_restraints 0
_refine_ls_restrained_S_all 0.904
_refine_ls_R_factor_all 0.0764
_refine_ls_R_factor_gt 0.0450
_refine_ls_shift/su_max 0.000
_refine_ls_shift/su_mean 0.000
_refine_ls_structure_factor_coef Fsqd
_refine_ls_weighting_details 'calc w=1/[\s^2^(Fo^2^)+(0.0584P)^2^] where P=(Fo^2^+2Fc^2^)/3'
_refine_ls_weighting_scheme calc
_refine_ls_wR_factor_gt 0.1005
_refine_ls_wR_factor_ref 0.1101
_reflns_number_gt 1419
_reflns_number_total 2552
_reflns_threshold_expression >2sigma(I)
_cod_data_source_file cg0705916.cif
_cod_data_source_block compound3
_cod_original_sg_symbol_H-M 'P 21/c'
_cod_database_code 4504435

loop_
_symmetry_equiv_pos_as_xyz
'x, y, z'
'-x, y+1/2, -z+1/2'
'-x, -y, -z'
'x, -y-1/2, z-1/2'

loop_
_atom_site_label
_atom_site_type_symbol
_atom_site_fract_x
_atom_site_fract_y
_atom_site_fract_z
_atom_site_U_iso_or_equiv
_atom_site_adp_type
_atom_site_occupancy
_atom_site_symmetry_multiplicity
_atom_site_calc_flag
_atom_site_refinement_flags
Cu1 Cu 0.0000 1.0000 1.0000 0.02555(17) Uani 1 2 d S
O11 O -0.0902(2) 0.8342(3) 0.88175(17) 0.0278(5) Uani 1 1 d .
O12 O 0.1573(2) 0.8105(3) 1.03178(17) 0.0268(5) Uani 1 1 d .
O13 O 0.2077(2) 0.5240(3) 0.9777(2) 0.0343(5) Uani 1 1 d .
O14 O -0.0390(2) 0.5635(3) 0.81201(19) 0.0347(6) Uani 1 1 d .
C11 C -0.0124(3) 0.6857(4) 0.8795(2) 0.0237(6) Uani 1 1 d .
C12 C 0.1294(3) 0.6698(4) 0.9703(2) 0.0230(6) Uani 1 1 d .
O1W O 0.1261(3) 1.1693(3) 0.89614(19) 0.0335(5) Uani 1 1 d .
H11W H 0.1385 1.2861 0.9145 0.050 Uiso 1 1 d .
H12W H 0.1014 1.1472 0.8323 0.050 Uiso 1 1 d .
N1 N 0.3061(3) 0.5228(3) 0.7740(2) 0.0250(5) Uani 1 1 d .
H1 H 0.2449 0.4422 0.7365 0.030 Uiso 1 1 calc R
C2 C 0.4312(3) 0.4553(4) 0.8408(3) 0.0256(7) Uani 1 1 d .
O2 O 0.4596(3) 0.2842(3) 0.8533(2) 0.0390(6) Uani 1 1 d .
N3 N 0.5276(3) 0.5928(3) 0.8936(2) 0.0249(6) Uani 1 1 d .
H3 H 0.6099 0.5554 0.9351 0.030 Uiso 1 1 calc R
N4 N 0.6014(3) 0.9047(3) 0.9372(2) 0.0305(6) Uani 1 1 d .
H4A H 0.6830 0.8611 0.9770 0.037 Uiso 1 1 calc R
H4B H 0.5860 1.0264 0.9321 0.037 Uiso 1 1 calc R
C4 C 0.5002(3) 0.7852(4) 0.8841(2) 0.0228(6) Uani 1 1 d .
C5 C 0.3651(3) 0.8464(4) 0.8179(2) 0.0255(7) Uani 1 1 d .
H5 H 0.3402 0.9758 0.8118 0.031 Uiso 1 1 calc R
C6 C 0.2729(3) 0.7137(4) 0.7637(3) 0.0273(7) Uani 1 1 d .
H6 H 0.1840 0.7524 0.7179 0.033 Uiso 1 1 calc R

loop_
_atom_site_aniso_label
_atom_site_aniso_U_11
_atom_site_aniso_U_22
_atom_site_aniso_U_33
_atom_site_aniso_U_23
_atom_site_aniso_U_13
_atom_site_aniso_U_12
Cu1 0.0234(3) 0.0186(2) 0.0287(4) -0.0047(2) -0.0009(2) 0.0046(2)
O11 0.0249(10) 0.0197(9) 0.0315(15) -0.0034(8) -0.0021(11) 0.0053(8)
O12 0.0228(10) 0.0201(9) 0.0314(15) -0.0055(9) -0.0010(11) 0.0030(8)
O13 0.0311(11) 0.0243(10) 0.0372(16) -0.0049(9) -0.0051(12) 0.0121(8)
O14 0.0363(12) 0.0271(10) 0.0325(16) -0.0097(10) -0.0020(13) 0.0018(9)
C11 0.0238(14) 0.0205(13) 0.0253(19) 0.0022(11) 0.0052(15) 0.0013(11)
C12 0.0223(13) 0.0196(12) 0.0247(18) 0.0016(11) 0.0038(14) 0.0000(10)
O1W 0.0418(13) 0.0224(10) 0.0350(15) -0.0019(9) 0.0097(12) -0.0010(9)
N1 0.0223(11) 0.0208(11) 0.0268(16) -0.0063(10) -0.0003(12) -0.0032(9)
C2 0.0268(15) 0.0218(14) 0.0273(19) -0.0012(11) 0.0067(16) -0.0015(10)
O2 0.0388(13) 0.0179(10) 0.0568(18) -0.0002(10) 0.0092(13) -0.0009(9)
N3 0.0195(11) 0.0191(11) 0.0309(18) 0.0027(10) -0.0001(13) 0.0020(9)
N4 0.0276(13) 0.0208(12) 0.0390(19) -0.0042(11) 0.0040(14) -0.0038(10)
C4 0.0234(14) 0.0180(12) 0.0278(19) 0.0003(11) 0.0091(15) -0.0006(10)
C5 0.0251(14) 0.0184(13) 0.031(2) 0.0015(12) 0.0049(16) 0.0022(11)
C6 0.0233(14) 0.0269(14) 0.028(2) 0.0041(13) 0.0030(15) 0.0037(11)

loop_
_geom_angle_atom_site_label_1
_geom_angle_atom_site_label_2
_geom_angle_atom_site_label_3
_geom_angle
_geom_angle_site_symmetry_1
_geom_angle_site_symmetry_3
O12 Cu1 O12 180.0 3_577 .
O12 Cu1 O11 84.37(8) 3_577 3_577
O12 Cu1 O11 95.63(8) . 3_577
O12 Cu1 O11 95.63(8) 3_577 .
O12 Cu1 O11 84.37(8) . .
O11 Cu1 O11 180.0 3_577 .
O12 Cu1 O1W 91.44(8) 3_577 .
O12 Cu1 O1W 88.56(8) . .
O11 Cu1 O1W 91.78(8) 3_577 .
O11 Cu1 O1W 88.22(8) . .
O12 Cu1 O1W 88.56(8) 3_577 3_577
O12 Cu1 O1W 91.44(8) . 3_577
O11 Cu1 O1W 88.22(8) 3_577 3_577
O11 Cu1 O1W 91.78(8) . 3_577
O1W Cu1 O1W 180.0 . 3_577
C11 O11 Cu1 112.53(19) . .
C12 O12 Cu1 112.47(18) . .
O14 C11 O11 126.2(3) . .
O14 C11 C12 119.5(2) . .
O11 C11 C12 114.3(2) . .
O13 C12 O12 125.1(3) . .
O13 C12 C11 118.8(3) . .
O12 C12 C11 116.1(2) . .
Cu1 O1W H11W 109.8 . .
Cu1 O1W H12W 119.1 . .
H11W O1W H12W 116.7 . .
C2 N1 C6 122.7(3) . .
C2 N1 H1 118.7 . .
C6 N1 H1 118.7 . .
O2 C2 N1 123.2(3) . .
O2 C2 N3 121.3(3) . .
N1 C2 N3 115.4(2) . .
C4 N3 C2 123.8(3) . .
C4 N3 H3 118.1 . .
C2 N3 H3 118.1 . .
C4 N4 H4A 120.0 . .
C4 N4 H4B 120.0 . .
H4A N4 H4B 120.0 . .
N4 C4 N3 118.8(3) . .
N4 C4 C5 123.0(3) . .
N3 C4 C5 118.2(3) . .
C6 C5 C4 118.2(3) . .
C6 C5 H5 120.9 . .
C4 C5 H5 120.9 . .
C5 C6 N1 121.5(3) . .
C5 C6 H6 119.2 . .
N1 C6 H6 119.2 . .

loop_
_geom_bond_atom_site_label_1
_geom_bond_atom_site_label_2
_geom_bond_distance
_geom_bond_site_symmetry_2
Cu1 O12 1.948(2) 3_577
Cu1 O12 1.948(2) .
Cu1 O11 1.968(2) 3_577
Cu1 O11 1.968(2) .
Cu1 O1W 2.436(2) .
Cu1 O1W 2.436(2) 3_577
O11 C11 1.280(3) .
O12 C12 1.269(3) .
O13 C12 1.247(3) .
O14 C11 1.228(4) .
C11 C12 1.543(4) .
O1W H11W 0.8494 .
O1W H12W 0.8518 .
N1 C2 1.351(4) .
N1 C6 1.365(3) .
N1 H1 0.8600 .
C2 O2 1.223(3) .
C2 N3 1.374(4) .
N3 C4 1.364(3) .
N3 H3 0.8600 .
N4 C4 1.316(4) .
N4 H4A 0.8600 .
N4 H4B 0.8600 .
C4 C5 1.401(4) .
C5 C6 1.337(4) .
C5 H5 0.9300 .
C6 H6 0.9300 .

loop_
_geom_hbond_atom_site_label_D
_geom_hbond_atom_site_label_H
_geom_hbond_atom_site_label_A
_geom_hbond_distance_DH
_geom_hbond_distance_HA
_geom_hbond_distance_DA
_geom_hbond_angle_DHA
_geom_hbond_site_symmetry_A
O1W H11W O13 0.85 1.90 2.728(3) 166.4 1_565
O1W H12W O14 0.85 1.98 2.828(4) 173.1 2_556
N1 H1 O11 0.86 1.98 2.808(3) 160.1 2_546
N3 H3 O13 0.86 1.87 2.733(3) 178.1 3_667
N4 H4A O1W 0.86 2.12 2.945(4) 161.2 3_677
N4 H4B O2 0.86 2.25 3.034(3) 151.6 1_565
